data_1100391
loop_
_publ_author_name
'R\"ubenstahl, T.'
'Weller, F.'
'Harms, K.'
'Dehnicke, K.'
'Fenske, D.'
'Baum, G.'

_publ_section_title
;
 Phosphaniminato-Komplexe des Titans. Synthese und Kristallstrukturen
 von CpTiCl2(NPMe~3~), [TiCl~3~(NPMe~3~)]~2~, [Ti~2~Cl~5~(NPMe~2~Ph)~3~]
 und [Ti~3~Cl~6~(NPMe~3~)~5~][BPh~4~]
;
_journal_coden_ASTM ZAACAB
_journal_issue 10
_journal_name_full
;
 Zeitschrift fuer Anorganische und Allgemeine Chemie
;
_journal_page_first 1741
_journal_page_last 1749
_journal_paper_doi 10.1002/zaac.19946201014
_journal_volume 620
_journal_year 1994
_chemical_formula_sum 'C8 H14 Cl2 N P Ti'
_space_group_IT_number 61
_symmetry_cell_setting orthorhombic
_symmetry_Int_Tables_number 61
_symmetry_space_group_name_Hall '-P 2ac 2ab'
_symmetry_space_group_name_H-M 'P b c a'
_cell_angle_alpha 90
_cell_angle_beta 90
_cell_angle_gamma 90
_cell_formula_units_Z 8
_cell_length_a 12.026(1)
_cell_length_b 12.242(1)
_cell_length_c 17.667(1)
_cod_original_formula_sum 'C8 H14 Cl2 N1 P1 Ti1'
_cod_database_code 1100391

loop_
_symmetry_equiv_pos_site_id
_symmetry_equiv_pos_as_xyz
1 x,y,z
2 1/2-x,1/2+y,z
3 x,1/2-y,1/2+z
4 1/2-x,-y,1/2+z
5 -x,-y,-z
6 -1/2+x,-1/2-y,-z
7 -x,-1/2+y,-1/2-z
8 -1/2+x,y,-1/2-z

loop_
_atom_site_label
_atom_site_type_symbol
_atom_site_fract_x
_atom_site_fract_y
_atom_site_fract_z
Ti1 Ti 0.34270(5) -0.09578(5) 0.15853(3)
Cl1 Cl 0.4528(1) 0.05597(8) 0.17735(7)
Cl2 Cl 0.2030(1) -0.0277(1) 0.08184(7)
P1 P 0.51316(7) -0.24263(8) 0.05125(5)
N1 N 0.4249(3) -0.1719(2) 0.0965(2)
C1 C 0.4542(3) -0.2964(4) -0.0331(2)
C2 C 0.5641(4) -0.3552(4) 0.1047(3)
C3 C 0.6304(4) -0.1625(5) 0.0244(3)
H1 H 0.509(2) -0.338(2) -0.060(2)
H2 H 0.392(2) -0.342(2) -0.021(2)
H3 H 0.430(2) -0.236(2) -0.064(2)
H4 H 0.616(2) -0.399(3) 0.076(2)
H5 H 0.600(3) -0.329(3) 0.150(1)
H6 H 0.500(2) -0.399(3) 0.118(2)
H7 H 0.681(3) -0.207(3) -0.004(2)
H8 H 0.606(3) -0.103(2) -0.006(2)
H9 H 0.668(3) -0.135(3) 0.068(1)
C4 C 0.3728(7) -0.207(1) 0.2680(9)
C5 C 0.330(2) -0.1061(9) 0.2945(6)
C6 C 0.220(1) -0.094(1) 0.2664(8)
C7 C 0.1949(5) -0.188(1) 0.2225(7)
C8 C 0.289(1) -0.2581(8) 0.2235(6)
H10 H 0.4431(7) -0.235(1) 0.2781(9)
H11 H 0.368(2) -0.056(1) 0.3249(9)
H12 H 0.173(2) -0.035(2) 0.275(1)
H13 H 0.1282(8) -0.202(2) 0.197(1)
H14 H 0.295(2) -0.325(1) 0.1993(9)
C9? C 0.357(1) -0.226(1) 0.249(1)
C10? C 0.3720(7) -0.125(2) 0.2881(8)
C11? C 0.270(1) -0.0670(7) 0.2855(5)
C12? C 0.1918(5) -0.132(1) 0.2452(7)
C13? C 0.246(2) -0.230(1) 0.2229(7)
H15? H 0.411(1) -0.279(1) 0.243(1)
H16? H 0.437(1) -0.101(2) 0.311(1)
H17? H 0.256(1) 0.0014(8) 0.3065(9)
H18? H 0.1182(6) -0.113(2) 0.235(1)
H19? H 0.214(2) -0.287(2) 0.196(1)

loop_
_atom_type_symbol
_atom_type_radius_bond
C 0.68
H 0.23
Cl 0.99
N 0.68
P 1.05
Ti 1.46
